data_7002531
loop_
_publ_author_name
'Janas, Zofia'
'Godbole, Dorota'
'Nerkowski, Tomasz'
'Szczegot, Krzysztof'

_publ_section_title
;
 Zirconium and hafnium complexes of the thio(bisphenolato) ligand:
 synthesis, structural characterization and testing as 1-hexene
 polymerization catalysts
;
_journal_coden_ASTM DTARAF
_journal_issue 41
_journal_name_full 'Dalton Transactions'
_journal_page_first 8846
_journal_page_last 8853
_journal_paper_doi 10.1039/b907560g
_journal_year 2009
_chemical_formula_moiety 'C58.60 H86.80 Al2 Cl6.40 Hf O4 S2'
_chemical_formula_sum 'C58.6 H86.8 Al2 Cl6.4 Hf O4 S2'
_chemical_formula_weight 1378.73
_space_group_IT_number 2
_symmetry_cell_setting triclinic
_symmetry_Int_Tables_number 2
_symmetry_space_group_name_Hall '-P 1'
_symmetry_space_group_name_H-M 'P -1'
_atom_sites_solution_hydrogens geom
_atom_sites_solution_primary direct
_atom_sites_solution_secondary difmap
_audit_creation_method SHELXL-97
_cell_angle_alpha 73.88(3)
_cell_angle_beta 86.93(3)
_cell_angle_gamma 62.71(3)
_cell_formula_units_Z 2
_cell_length_a 14.802(4)
_cell_length_b 15.571(4)
_cell_length_c 16.625(4)
_cell_measurement_reflns_used 5321
_cell_measurement_temperature 100(2)
_cell_measurement_theta_max 28
_cell_measurement_theta_min 3
_cell_volume 3259.2(18)
_computing_cell_refinement 'CrysAlis RED V1.171.30,Oxford Diffraction Ltd.,2006'
_computing_data_reduction ' CrysAlis RED V1.171.30,Oxford Diffraction Ltd.,2006'
_computing_molecular_graphics 'DIAMOND (Brandenburg & Putz, 2005)'
_computing_publication_material 'SHELXTL V6.14, Bruker AXS 2003'
_computing_structure_refinement 'SHELXTL V6.14, Bruker AXS 2003'
_computing_structure_solution 'SHELXTL V6.14, Bruker AXS 2003'
_diffrn_ambient_temperature 100(2)
_diffrn_measured_fraction_theta_full 0.998
_diffrn_measured_fraction_theta_max 0.998
_diffrn_measurement_device_type 'Kuma KM-4 CCD kappa-axis diffractometer'
_diffrn_measurement_method \w
_diffrn_radiation_monochromator graphite
_diffrn_radiation_source 'fine-focus sealed tube'
_diffrn_radiation_type MoK\a
_diffrn_radiation_wavelength 0.71073
_diffrn_reflns_av_R_equivalents 0.0560
_diffrn_reflns_av_sigmaI/netI 0.0870
_diffrn_reflns_limit_h_max 18
_diffrn_reflns_limit_h_min -16
_diffrn_reflns_limit_k_max 19
_diffrn_reflns_limit_k_min -19
_diffrn_reflns_limit_l_max 21
_diffrn_reflns_limit_l_min -21
_diffrn_reflns_number 37547
_diffrn_reflns_theta_full 27.00
_diffrn_reflns_theta_max 27.00
_diffrn_reflns_theta_min 2.88
_exptl_absorpt_coefficient_mu 1.996
_exptl_absorpt_correction_T_max 0.821
_exptl_absorpt_correction_T_min 0.604
_exptl_absorpt_correction_type analytical
_exptl_absorpt_process_details
;
CrysAlis RED V1.171.13, Oxford Diffraction Ltd.,
Analytical numeric absorption correction using a multifaceted crystal
model based on expressions derived by R.C. Clark & J.S. Reid.
;
_exptl_crystal_colour YELLOW
_exptl_crystal_density_diffrn 1.405
_exptl_crystal_density_method 'not measured'
_exptl_crystal_description BLOCK
_exptl_crystal_F_000 1418
_exptl_crystal_size_max 0.324
_exptl_crystal_size_mid 0.215
_exptl_crystal_size_min 0.112
_refine_diff_density_max 0.662
_refine_diff_density_min -0.558
_refine_diff_density_rms 0.101
_refine_ls_extinction_method none
_refine_ls_goodness_of_fit_ref 0.984
_refine_ls_hydrogen_treatment constr
_refine_ls_matrix_type full
_refine_ls_number_parameters 742
_refine_ls_number_reflns 14204
_refine_ls_number_restraints 9
_refine_ls_restrained_S_all 0.984
_refine_ls_R_factor_all 0.0572
_refine_ls_R_factor_gt 0.0343
_refine_ls_shift/su_max 0.007
_refine_ls_shift/su_mean 0.000
_refine_ls_structure_factor_coef Fsqd
_refine_ls_weighting_details 'calc w=1/[\s^2^(Fo^2^)+(0.0181P)^2^+0.0000P] where P=(Fo^2^+2Fc^2^)/3'
_refine_ls_weighting_scheme calc
_refine_ls_wR_factor_gt 0.0534
_refine_ls_wR_factor_ref 0.0568
_reflns_number_gt 10791
_reflns_number_total 14204
_reflns_threshold_expression >2sigma(I)
_cod_data_source_file B907560G.txt
_cod_data_source_block dor1
_cod_depositor_comments
;
The following automatic conversions were performed:
'_symmetry_cell_setting' value 'Triclinic' changed to 'triclinic'
according to '/home/saulius/struct/CIF-dictionaries/cif_core.dic'
dictionary named 'cif_core.dic' version 2.4.1 from 2010-06-29.

Automatic conversion script
Id: cif_fix_enum 1527 2010-12-29 10:47:43Z saulius 
;
_cod_original_cell_volume 3259.2(14)
_cod_original_formula_sum 'C58.60 H86.80 Al2 Cl6.40 Hf O4 S2'
_cod_database_code 7002531

loop_
_symmetry_equiv_pos_as_xyz
'x, y, z'
'-x, -y, -z'

loop_
_atom_site_label
_atom_site_type_symbol
_atom_site_fract_x
_atom_site_fract_y
_atom_site_fract_z
_atom_site_U_iso_or_equiv
_atom_site_adp_type
_atom_site_occupancy
_atom_site_symmetry_multiplicity
_atom_site_calc_flag
_atom_site_refinement_flags
_atom_site_disorder_assembly
_atom_site_disorder_group
Hf Hf 0.615413(11) 0.168541(11) 0.730512(9) 0.01226(4) Uani 1 1 d . A .
Al1 Al 0.69517(7) -0.00184(7) 0.63185(6) 0.0159(2) Uani 1 1 d . . .
Al2 Al 0.84740(7) 0.11504(7) 0.78321(6) 0.0175(2) Uani 1 1 d . . .
S1 S 0.56009(6) 0.34185(6) 0.59664(5) 0.01225(16) Uani 1 1 d . . .
S2 S 0.56757(6) 0.07062(6) 0.88006(5) 0.01202(16) Uani 1 1 d . . .
Cl5 Cl 0.44569(6) 0.19877(6) 0.69586(5) 0.01724(17) Uani 1 1 d . . .
Cl6 Cl 0.55223(6) 0.29969(6) 0.79955(5) 0.01737(17) Uani 1 1 d . . .
Cl1 Cl 0.8438(3) -0.0641(3) 0.5957(3) 0.0235(5) Uani 0.60 1 d P A 1
Cl2 Cl 0.6067(5) -0.0678(5) 0.6140(4) 0.0222(4) Uani 0.60 1 d P A 1
Cl3 Cl 0.8896(5) 0.2136(4) 0.8089(4) 0.0321(6) Uani 0.60 1 d P A 1
Cl4 Cl 0.9675(3) -0.0261(3) 0.7857(3) 0.0182(5) Uani 0.60 1 d P A 1
C1 C 0.831(2) -0.053(2) 0.597(2) 0.0235(5) Uani 0.40 1 d P A 2
H1A H 0.8286 -0.0209 0.5372 0.035 Uiso 0.40 1 calc PR A 2
H1B H 0.8601 -0.1260 0.6077 0.035 Uiso 0.40 1 calc PR A 2
H1C H 0.8724 -0.0378 0.6293 0.035 Uiso 0.40 1 calc PR A 2
C2 C 0.607(3) -0.065(3) 0.619(2) 0.0222(4) Uani 0.40 1 d P A 2
H2A H 0.5350 -0.0168 0.6169 0.033 Uiso 0.40 1 calc PR A 2
H2B H 0.6234 -0.1252 0.6664 0.033 Uiso 0.40 1 calc PR A 2
H2C H 0.6196 -0.0849 0.5664 0.033 Uiso 0.40 1 calc PR A 2
C3 C 0.882(3) 0.223(3) 0.802(2) 0.0321(6) Uani 0.40 1 d P A 2
H3A H 0.8896 0.2637 0.7475 0.048 Uiso 0.40 1 calc PR A 2
H3B H 0.9464 0.1900 0.8376 0.048 Uiso 0.40 1 calc PR A 2
H3C H 0.8274 0.2671 0.8293 0.048 Uiso 0.40 1 calc PR A 2
C4 C 0.957(2) -0.014(2) 0.783(2) 0.0182(5) Uani 0.40 1 d P A 2
H4A H 1.0113 -0.0349 0.8261 0.027 Uiso 0.40 1 calc PR A 2
H4B H 0.9836 -0.0103 0.7279 0.027 Uiso 0.40 1 calc PR A 2
H4C H 0.9312 -0.0643 0.7957 0.027 Uiso 0.40 1 calc PR A 2
O1 O 0.63400(15) 0.13350(15) 0.60270(12) 0.0151(5) Uani 1 1 d . A .
O2 O 0.75546(15) 0.17646(15) 0.69072(12) 0.0147(5) Uani 1 1 d . A .
O3 O 0.68858(15) 0.00940(15) 0.73915(12) 0.0152(5) Uani 1 1 d . A .
O4 O 0.74415(15) 0.10084(16) 0.83686(12) 0.0153(5) Uani 1 1 d . A .
C10 C 0.5769(2) 0.1969(2) 0.52779(19) 0.0145(7) Uani 1 1 d . . .
C11 C 0.5330(2) 0.3005(2) 0.51530(18) 0.0125(7) Uani 1 1 d . A .
C12 C 0.4741(2) 0.3681(2) 0.44140(18) 0.0129(7) Uani 1 1 d . . .
H12 H 0.4449 0.4385 0.4344 0.015 Uiso 1 1 calc R A .
C13 C 0.4573(2) 0.3338(2) 0.37741(18) 0.0141(7) Uani 1 1 d . A .
C14 C 0.5043(2) 0.2297(2) 0.39016(19) 0.0172(7) Uani 1 1 d . . .
H14 H 0.4959 0.2042 0.3470 0.021 Uiso 1 1 calc R A .
C15 C 0.5631(2) 0.1623(2) 0.46380(19) 0.0182(7) Uani 1 1 d . A .
H15 H 0.5940 0.0919 0.4703 0.022 Uiso 1 1 calc R . .
C16 C 0.3877(2) 0.4051(2) 0.29708(19) 0.0180(7) Uani 1 1 d . . .
C17 C 0.4477(3) 0.3843(3) 0.2204(2) 0.0289(9) Uani 1 1 d . A .
H17A H 0.5077 0.3950 0.2227 0.043 Uiso 1 1 calc R . .
H17B H 0.4039 0.4303 0.1688 0.043 Uiso 1 1 calc R . .
H17C H 0.4696 0.3145 0.2208 0.043 Uiso 1 1 calc R . .
C18 C 0.3515(3) 0.5164(3) 0.2912(2) 0.0286(9) Uani 1 1 d . A .
H18A H 0.3168 0.5313 0.3412 0.043 Uiso 1 1 calc R . .
H18B H 0.3041 0.5594 0.2409 0.043 Uiso 1 1 calc R . .
H18C H 0.4104 0.5297 0.2877 0.043 Uiso 1 1 calc R . .
C19 C 0.2956(3) 0.3838(3) 0.2886(2) 0.0216(8) Uani 1 1 d . A .
H19A H 0.2602 0.4258 0.2322 0.026 Uiso 1 1 calc R . .
H19B H 0.3254 0.3128 0.2876 0.026 Uiso 1 1 calc R . .
C110 C 0.2116(2) 0.3982(3) 0.3502(2) 0.0229(8) Uani 1 1 d . . .
C111 C 0.2531(3) 0.3408(3) 0.4422(2) 0.0277(8) Uani 1 1 d . A .
H11A H 0.1967 0.3416 0.4762 0.042 Uiso 1 1 calc R . .
H11B H 0.2863 0.3732 0.4631 0.042 Uiso 1 1 calc R . .
H11C H 0.3027 0.2709 0.4462 0.042 Uiso 1 1 calc R . .
C112 C 0.1474(3) 0.3548(3) 0.3240(3) 0.0392(10) Uani 1 1 d . A .
H11D H 0.1902 0.2829 0.3298 0.059 Uiso 1 1 calc R . .
H11E H 0.1198 0.3904 0.2653 0.059 Uiso 1 1 calc R . .
H11F H 0.0910 0.3635 0.3600 0.059 Uiso 1 1 calc R . .
C113 C 0.1406(3) 0.5092(3) 0.3452(2) 0.0318(9) Uani 1 1 d . A .
H11G H 0.1173 0.5482 0.2863 0.048 Uiso 1 1 calc R . .
H11H H 0.1777 0.5361 0.3691 0.048 Uiso 1 1 calc R . .
H11I H 0.0816 0.5141 0.3769 0.048 Uiso 1 1 calc R . .
C20 C 0.7686(2) 0.2378(2) 0.61727(18) 0.0144(7) Uani 1 1 d . . .
C21 C 0.6858(2) 0.3220(2) 0.56983(18) 0.0126(7) Uani 1 1 d . A .
C22 C 0.6987(2) 0.3856(2) 0.49829(18) 0.0136(7) Uani 1 1 d . . .
H22 H 0.6405 0.4434 0.4667 0.016 Uiso 1 1 calc R A .
C23 C 0.7950(2) 0.3667(2) 0.47183(19) 0.0162(7) Uani 1 1 d . A .
C24 C 0.8775(2) 0.2796(2) 0.5203(2) 0.0204(8) Uani 1 1 d . . .
H24 H 0.9443 0.2640 0.5035 0.025 Uiso 1 1 calc R A .
C25 C 0.8659(2) 0.2155(2) 0.5913(2) 0.0203(8) Uani 1 1 d . A .
H25 H 0.9237 0.1567 0.6223 0.024 Uiso 1 1 calc R . .
C26 C 0.8129(2) 0.4358(2) 0.39392(19) 0.0167(7) Uani 1 1 d . . .
C27 C 0.7142(3) 0.5329(2) 0.3561(2) 0.0230(8) Uani 1 1 d . A .
H27A H 0.6638 0.5158 0.3387 0.035 Uiso 1 1 calc R . .
H27B H 0.7289 0.5755 0.3073 0.035 Uiso 1 1 calc R . .
H27C H 0.6870 0.5695 0.3984 0.035 Uiso 1 1 calc R . .
C28 C 0.8862(3) 0.4693(3) 0.4217(2) 0.0244(8) Uani 1 1 d . A .
H28A H 0.8555 0.5060 0.4634 0.037 Uiso 1 1 calc R . .
H28B H 0.8989 0.5135 0.3728 0.037 Uiso 1 1 calc R . .
H28C H 0.9508 0.4099 0.4466 0.037 Uiso 1 1 calc R . .
C29 C 0.8660(2) 0.3800(2) 0.3271(2) 0.0185(7) Uani 1 1 d . A .
H29A H 0.8751 0.4300 0.2802 0.022 Uiso 1 1 calc R . .
H29B H 0.9353 0.3286 0.3529 0.022 Uiso 1 1 calc R . .
C210 C 0.8237(3) 0.3260(3) 0.2863(2) 0.0249(8) Uani 1 1 d . . .
C211 C 0.8936(3) 0.2939(3) 0.2176(3) 0.0462(12) Uani 1 1 d . A .
H21A H 0.8705 0.2587 0.1897 0.069 Uiso 1 1 calc R . .
H21B H 0.9637 0.2486 0.2428 0.069 Uiso 1 1 calc R . .
H21C H 0.8914 0.3537 0.1762 0.069 Uiso 1 1 calc R . .
C212 C 0.8303(4) 0.2299(3) 0.3487(3) 0.0541(13) Uani 1 1 d . A .
H21D H 0.7775 0.2478 0.3879 0.081 Uiso 1 1 calc R . .
H21E H 0.8977 0.1910 0.3800 0.081 Uiso 1 1 calc R . .
H21F H 0.8199 0.1892 0.3180 0.081 Uiso 1 1 calc R . .
C213 C 0.7155(3) 0.3922(4) 0.2455(3) 0.0602(14) Uani 1 1 d . A .
H21G H 0.6995 0.3588 0.2105 0.090 Uiso 1 1 calc R . .
H21H H 0.7092 0.4571 0.2105 0.090 Uiso 1 1 calc R . .
H21I H 0.6677 0.4036 0.2893 0.090 Uiso 1 1 calc R . .
C30 C 0.7019(2) -0.0722(2) 0.80831(18) 0.0153(7) Uani 1 1 d . . .
C31 C 0.6466(2) -0.0562(2) 0.87668(18) 0.0131(7) Uani 1 1 d . A .
C32 C 0.6583(2) -0.1369(2) 0.94564(19) 0.0149(7) Uani 1 1 d . . .
H32 H 0.6191 -0.1246 0.9921 0.018 Uiso 1 1 calc R A .
C33 C 0.7270(2) -0.2355(2) 0.94682(19) 0.0155(7) Uani 1 1 d . A .
C34 C 0.7815(2) -0.2497(2) 0.87578(19) 0.0193(7) Uani 1 1 d . . .
H34 H 0.8272 -0.3164 0.8744 0.023 Uiso 1 1 calc R A .
C35 C 0.7703(2) -0.1694(2) 0.80779(19) 0.0198(8) Uani 1 1 d . A .
H35 H 0.8092 -0.1808 0.7611 0.024 Uiso 1 1 calc R . .
C36 C 0.7475(3) -0.3266(2) 1.0225(2) 0.0203(8) Uani 1 1 d . . .
C37 C 0.6786(3) -0.2962(3) 1.0932(2) 0.0256(8) Uani 1 1 d . A .
H37A H 0.6869 -0.2438 1.1088 0.038 Uiso 1 1 calc R . .
H37B H 0.6980 -0.3553 1.1423 0.038 Uiso 1 1 calc R . .
H37C H 0.6072 -0.2702 1.0735 0.038 Uiso 1 1 calc R . .
C38 C 0.7213(3) -0.3992(3) 0.9932(2) 0.0311(9) Uani 1 1 d . A .
H38A H 0.6500 -0.3638 0.9699 0.047 Uiso 1 1 calc R . .
H38B H 0.7315 -0.4571 1.0411 0.047 Uiso 1 1 calc R . .
H38C H 0.7659 -0.4228 0.9499 0.047 Uiso 1 1 calc R . .
C39 C 0.8628(2) -0.3851(2) 1.0538(2) 0.0221(8) Uani 1 1 d . A .
H39A H 0.8732 -0.4488 1.0956 0.027 Uiso 1 1 calc R . .
H39B H 0.9003 -0.4040 1.0052 0.027 Uiso 1 1 calc R . .
C310 C 0.9183(3) -0.3413(3) 1.0931(2) 0.0258(8) Uani 1 1 d . . .
C311 C 1.0328(3) -0.4079(3) 1.0914(3) 0.0401(11) Uani 1 1 d . A .
H31A H 1.0500 -0.4011 1.0330 0.060 Uiso 1 1 calc R . .
H31B H 1.0501 -0.4784 1.1196 0.060 Uiso 1 1 calc R . .
H31C H 1.0715 -0.3868 1.1206 0.060 Uiso 1 1 calc R . .
C312 C 0.8982(3) -0.3485(3) 1.1862(2) 0.0415(11) Uani 1 1 d . A .
H31D H 0.9139 -0.4180 1.2167 0.062 Uiso 1 1 calc R . .
H31E H 0.8263 -0.3034 1.1899 0.062 Uiso 1 1 calc R . .
H31F H 0.9416 -0.3285 1.2110 0.062 Uiso 1 1 calc R . .
C313 C 0.8937(3) -0.2320(3) 1.0470(3) 0.0477(12) Uani 1 1 d . A .
H31G H 0.9374 -0.2130 1.0726 0.072 Uiso 1 1 calc R . .
H31H H 0.8220 -0.1873 1.0514 0.072 Uiso 1 1 calc R . .
H31I H 0.9062 -0.2260 0.9877 0.072 Uiso 1 1 calc R . .
C40 C 0.7342(2) 0.0828(2) 0.92269(18) 0.0155(7) Uani 1 1 d . . .
C41 C 0.6497(2) 0.0735(2) 0.95264(18) 0.0114(7) Uani 1 1 d . A .
C42 C 0.6335(2) 0.0597(2) 1.03799(18) 0.0131(7) Uani 1 1 d . . .
H42 H 0.5744 0.0538 1.0573 0.016 Uiso 1 1 calc R A .
C43 C 0.7021(2) 0.0546(2) 1.09484(18) 0.0146(7) Uani 1 1 d . A .
C44 C 0.7896(2) 0.0600(2) 1.06358(19) 0.0199(8) Uani 1 1 d . . .
H44 H 0.8394 0.0539 1.1015 0.024 Uiso 1 1 calc R A .
C45 C 0.8058(2) 0.0742(3) 0.97855(19) 0.0198(7) Uani 1 1 d . A .
H45 H 0.8658 0.0779 0.9591 0.024 Uiso 1 1 calc R . .
C46 C 0.6860(2) 0.0424(2) 1.18917(18) 0.0153(7) Uani 1 1 d . . .
C47 C 0.5760(2) 0.0609(3) 1.2043(2) 0.0223(8) Uani 1 1 d . A .
H47A H 0.5283 0.1239 1.1640 0.033 Uiso 1 1 calc R . .
H47B H 0.5623 0.0658 1.2616 0.033 Uiso 1 1 calc R . .
H47C H 0.5672 0.0048 1.1969 0.033 Uiso 1 1 calc R . .
C48 C 0.7004(3) 0.1245(2) 1.2137(2) 0.0218(8) Uani 1 1 d . A .
H48A H 0.6576 0.1906 1.1744 0.033 Uiso 1 1 calc R . .
H48B H 0.7722 0.1100 1.2114 0.033 Uiso 1 1 calc R . .
H48C H 0.6807 0.1250 1.2708 0.033 Uiso 1 1 calc R . .
C49 C 0.7639(2) -0.0671(2) 1.23742(19) 0.0188(7) Uani 1 1 d . A .
H49A H 0.8287 -0.0813 1.2107 0.023 Uiso 1 1 calc R . .
H49B H 0.7393 -0.1119 1.2252 0.023 Uiso 1 1 calc R . .
C410 C 0.7920(2) -0.1035(2) 1.33404(19) 0.0201(8) Uani 1 1 d . . .
C411 C 0.8592(3) -0.2188(3) 1.3555(2) 0.0385(11) Uani 1 1 d . A .
H41A H 0.9181 -0.2338 1.3218 0.058 Uiso 1 1 calc R . .
H41B H 0.8192 -0.2498 1.3429 0.058 Uiso 1 1 calc R . .
H41C H 0.8831 -0.2460 1.4153 0.058 Uiso 1 1 calc R . .
C412 C 0.6996(3) -0.0837(3) 1.3864(2) 0.0245(8) Uani 1 1 d . A .
H41D H 0.7232 -0.1150 1.4462 0.037 Uiso 1 1 calc R . .
H41E H 0.6593 -0.1127 1.3702 0.037 Uiso 1 1 calc R . .
H41F H 0.6572 -0.0109 1.3761 0.037 Uiso 1 1 calc R . .
C413 C 0.8551(3) -0.0594(3) 1.3600(2) 0.0319(9) Uani 1 1 d . A .
H41G H 0.8114 0.0122 1.3550 0.048 Uiso 1 1 calc R . .
H41H H 0.9106 -0.0665 1.3233 0.048 Uiso 1 1 calc R . .
H41I H 0.8837 -0.0954 1.4183 0.048 Uiso 1 1 calc R . .
C5A C 0.6465(16) 0.361(3) 0.9556(11) 0.080(13) Uiso 0.25 1 d PD B 3
H5A1 H 0.6650 0.3250 0.9121 0.096 Uiso 0.25 1 calc PR B 3
H5A2 H 0.6156 0.4345 0.9264 0.096 Uiso 0.25 1 calc PR B 3
Cl71 Cl 0.7572(10) 0.3264(17) 1.0162(13) 0.060(3) Uani 0.25 1 d PD B 3
Cl81 Cl 0.5565(7) 0.3355(6) 1.0147(5) 0.0461(19) Uani 0.25 1 d PD B 3
C5B C 0.6748(11) 0.3207(14) 0.9664(11) 0.039(5) Uiso 0.25 1 d PD C 4
H5B1 H 0.6759 0.3505 0.9056 0.046 Uiso 0.25 1 calc PR C 4
H5B2 H 0.6817 0.2525 0.9743 0.046 Uiso 0.25 1 calc PR C 4
Cl72 Cl 0.7779(11) 0.311(2) 1.0219(19) 0.150(11) Uani 0.25 1 d PD C 4
Cl82 Cl 0.5579(10) 0.3954(12) 0.9999(9) 0.177(7) Uani 0.25 1 d PD C 4
C5C C 0.6366(7) 0.3453(10) 0.9625(5) 0.029(3) Uiso 0.50 1 d PD D 5
H5C4 H 0.6017 0.3921 0.9071 0.035 Uiso 0.50 1 calc PR D 5
H5C5 H 0.6593 0.2757 0.9597 0.035 Uiso 0.50 1 calc PR D 5
Cl73 Cl 0.7433(4) 0.3588(5) 0.9826(4) 0.0714(15) Uani 0.50 1 d PD D 5
Cl83 Cl 0.5510(4) 0.3691(5) 1.0381(3) 0.0813(15) Uani 0.50 1 d PD D 5

loop_
_atom_site_aniso_label
_atom_site_aniso_U_11
_atom_site_aniso_U_22
_atom_site_aniso_U_33
_atom_site_aniso_U_23
_atom_site_aniso_U_13
_atom_site_aniso_U_12
Hf 0.01364(7) 0.01281(7) 0.01042(7) -0.00256(5) 0.00052(5) -0.00657(5)
Al1 0.0192(5) 0.0144(5) 0.0109(5) -0.0033(4) 0.0016(4) -0.0053(4)
Al2 0.0144(5) 0.0231(5) 0.0129(5) -0.0002(4) 0.0005(4) -0.0096(4)
S1 0.0120(4) 0.0135(4) 0.0110(4) -0.0026(3) 0.0006(3) -0.0062(3)
S2 0.0123(4) 0.0119(4) 0.0117(4) -0.0032(3) 0.0003(3) -0.0055(3)
Cl5 0.0162(4) 0.0183(4) 0.0167(4) -0.0016(3) -0.0021(3) -0.0091(3)
Cl6 0.0245(4) 0.0166(4) 0.0145(4) -0.0057(3) 0.0033(3) -0.0118(3)
Cl1 0.0157(13) 0.0276(15) 0.0211(7) -0.0090(7) 0.0069(9) -0.0044(11)
Cl2 0.0293(7) 0.0228(7) 0.0188(10) -0.0065(6) 0.0025(6) -0.0154(6)
Cl3 0.0384(13) 0.0384(14) 0.0271(13) -0.0023(11) -0.0046(10) -0.0271(11)
Cl4 0.0104(12) 0.0124(12) 0.0188(7) 0.0017(8) -0.0003(9) 0.0022(9)
C1 0.0157(13) 0.0276(15) 0.0211(7) -0.0090(7) 0.0069(9) -0.0044(11)
C2 0.0293(7) 0.0228(7) 0.0188(10) -0.0065(6) 0.0025(6) -0.0154(6)
C3 0.0384(13) 0.0384(14) 0.0271(13) -0.0023(11) -0.0046(10) -0.0271(11)
C4 0.0104(12) 0.0124(12) 0.0188(7) 0.0017(8) -0.0003(9) 0.0022(9)
O1 0.0176(11) 0.0157(12) 0.0098(11) -0.0026(9) 0.0009(9) -0.0064(10)
O2 0.0138(11) 0.0172(12) 0.0095(11) 0.0011(9) 0.0010(9) -0.0069(9)
O3 0.0195(12) 0.0113(11) 0.0104(11) -0.0002(9) 0.0003(9) -0.0051(9)
O4 0.0164(11) 0.0243(12) 0.0085(11) -0.0040(9) 0.0018(9) -0.0127(10)
C10 0.0134(16) 0.0154(17) 0.0130(16) -0.0023(13) 0.0008(13) -0.0061(14)
C11 0.0124(16) 0.0141(16) 0.0150(16) -0.0063(13) 0.0019(13) -0.0081(14)
C12 0.0108(16) 0.0139(16) 0.0156(16) -0.0026(13) 0.0036(13) -0.0081(13)
C13 0.0158(17) 0.0184(17) 0.0099(16) -0.0020(13) 0.0016(13) -0.0106(14)
C14 0.0226(18) 0.0206(18) 0.0105(16) -0.0061(14) 0.0005(14) -0.0107(15)
C15 0.0241(18) 0.0144(17) 0.0149(17) -0.0038(14) 0.0016(14) -0.0080(15)
C16 0.0211(18) 0.0196(18) 0.0145(17) -0.0015(14) -0.0019(14) -0.0119(15)
C17 0.031(2) 0.035(2) 0.0155(18) 0.0021(16) -0.0042(16) -0.0153(18)
C18 0.037(2) 0.0210(19) 0.025(2) 0.0026(15) -0.0091(17) -0.0150(17)
C19 0.0277(19) 0.0189(18) 0.0160(17) -0.0036(14) -0.0050(15) -0.0090(15)
C110 0.0173(18) 0.0240(19) 0.0253(19) -0.0071(15) -0.0010(15) -0.0073(15)
C111 0.027(2) 0.030(2) 0.0242(19) -0.0052(16) 0.0098(16) -0.0141(17)
C112 0.028(2) 0.050(3) 0.053(3) -0.032(2) 0.0097(19) -0.019(2)
C113 0.032(2) 0.032(2) 0.028(2) -0.0079(17) 0.0028(17) -0.0120(18)
C20 0.0192(17) 0.0147(17) 0.0108(16) -0.0037(13) 0.0024(13) -0.0092(14)
C21 0.0125(16) 0.0167(17) 0.0123(16) -0.0076(13) 0.0030(13) -0.0080(14)
C22 0.0147(16) 0.0107(16) 0.0123(16) -0.0018(13) -0.0017(13) -0.0039(13)
C23 0.0184(17) 0.0188(17) 0.0140(16) -0.0039(14) 0.0023(14) -0.0114(14)
C24 0.0130(17) 0.0233(19) 0.0213(18) -0.0008(15) 0.0019(14) -0.0085(15)
C25 0.0153(17) 0.0215(18) 0.0181(18) -0.0002(14) 0.0001(14) -0.0064(15)
C26 0.0173(17) 0.0208(18) 0.0123(16) -0.0016(14) 0.0016(13) -0.0107(15)
C27 0.0280(19) 0.0153(18) 0.0218(19) -0.0009(14) 0.0074(15) -0.0096(15)
C28 0.031(2) 0.027(2) 0.0231(19) -0.0102(16) 0.0113(16) -0.0194(17)
C29 0.0160(17) 0.0184(18) 0.0198(18) -0.0042(15) 0.0017(14) -0.0077(15)
C210 0.028(2) 0.0239(19) 0.026(2) -0.0093(16) 0.0030(16) -0.0136(16)
C211 0.059(3) 0.045(3) 0.041(3) -0.029(2) 0.017(2) -0.022(2)
C212 0.097(4) 0.049(3) 0.043(3) -0.017(2) 0.009(3) -0.053(3)
C213 0.045(3) 0.064(3) 0.078(4) -0.042(3) -0.016(3) -0.017(3)
C30 0.0173(17) 0.0151(17) 0.0101(16) -0.0009(13) -0.0032(13) -0.0058(14)
C31 0.0098(15) 0.0123(16) 0.0144(16) -0.0031(13) -0.0041(13) -0.0027(13)
C32 0.0159(16) 0.0180(17) 0.0129(16) -0.0055(13) 0.0008(13) -0.0087(14)
C33 0.0193(17) 0.0135(17) 0.0131(16) -0.0024(13) -0.0032(13) -0.0074(14)
C34 0.0243(18) 0.0095(16) 0.0181(18) -0.0042(14) -0.0001(14) -0.0025(14)
C35 0.0221(18) 0.0179(18) 0.0118(16) -0.0037(14) 0.0023(14) -0.0033(15)
C36 0.0263(19) 0.0143(17) 0.0175(17) -0.0015(14) 0.0040(15) -0.0092(15)
C37 0.030(2) 0.0178(18) 0.0205(19) 0.0025(15) 0.0048(16) -0.0090(16)
C38 0.037(2) 0.024(2) 0.031(2) -0.0014(17) 0.0005(18) -0.0165(18)
C39 0.0274(19) 0.0137(17) 0.0158(17) -0.0008(14) 0.0009(15) -0.0036(15)
C310 0.0254(19) 0.0198(19) 0.0214(19) -0.0022(15) -0.0033(15) -0.0030(16)
C311 0.030(2) 0.043(3) 0.038(2) -0.015(2) -0.0016(19) -0.007(2)
C312 0.038(2) 0.050(3) 0.029(2) -0.019(2) 0.0008(19) -0.009(2)
C313 0.052(3) 0.035(2) 0.057(3) -0.001(2) -0.020(2) -0.025(2)
C40 0.0182(17) 0.0170(17) 0.0088(16) -0.0007(13) 0.0015(13) -0.0077(14)
C41 0.0118(16) 0.0096(16) 0.0116(16) -0.0012(12) -0.0024(13) -0.0046(13)
C42 0.0123(16) 0.0099(16) 0.0155(16) -0.0032(13) 0.0025(13) -0.0041(13)
C43 0.0157(17) 0.0140(17) 0.0130(16) -0.0024(13) -0.0002(13) -0.0066(14)
C44 0.0176(18) 0.029(2) 0.0147(17) -0.0025(15) -0.0050(14) -0.0137(16)
C45 0.0163(17) 0.032(2) 0.0160(17) -0.0053(15) 0.0014(14) -0.0166(15)
C46 0.0182(17) 0.0182(17) 0.0098(15) -0.0039(13) 0.0015(13) -0.0088(14)
C47 0.0194(18) 0.034(2) 0.0125(17) -0.0070(15) 0.0036(14) -0.0114(16)
C48 0.0277(19) 0.0185(18) 0.0197(18) -0.0053(14) -0.0004(15) -0.0109(16)
C49 0.0181(17) 0.0213(18) 0.0145(17) -0.0062(14) 0.0057(14) -0.0070(15)
C410 0.0197(18) 0.0244(19) 0.0140(17) -0.0048(14) 0.0039(14) -0.0090(15)
C411 0.045(2) 0.028(2) 0.018(2) -0.0001(16) -0.0003(18) 0.0002(19)
C412 0.028(2) 0.033(2) 0.0162(18) -0.0059(16) 0.0061(15) -0.0180(17)
C413 0.024(2) 0.048(2) 0.0189(19) 0.0034(17) -0.0056(16) -0.0187(18)
Cl71 0.094(7) 0.088(9) 0.040(7) -0.018(6) -0.011(5) -0.075(7)
Cl81 0.060(4) 0.050(4) 0.031(3) -0.012(3) 0.009(3) -0.028(4)
Cl72 0.26(2) 0.21(3) 0.090(15) -0.050(16) 0.024(16) -0.20(2)
Cl82 0.242(14) 0.171(15) 0.116(10) -0.041(9) 0.096(9) -0.101(11)
Cl73 0.061(3) 0.086(4) 0.090(4) -0.027(3) 0.003(3) -0.050(2)
Cl83 0.053(2) 0.073(3) 0.072(3) 0.003(3) 0.031(2) -0.008(2)

loop_
_atom_type_symbol
_atom_type_description
_atom_type_scat_dispersion_real
_atom_type_scat_dispersion_imag
_atom_type_scat_source
C C 0.0033 0.0016 'International Tables Vol C Tables 4.2.6.8 and 6.1.1.4'
H H 0.0000 0.0000 'International Tables Vol C Tables 4.2.6.8 and 6.1.1.4'
O O 0.0106 0.0060 'International Tables Vol C Tables 4.2.6.8 and 6.1.1.4'
Al Al 0.0645 0.0514 'International Tables Vol C Tables 4.2.6.8 and 6.1.1.4'
S S 0.1246 0.1234 'International Tables Vol C Tables 4.2.6.8 and 6.1.1.4'
Cl Cl 0.1484 0.1585 'International Tables Vol C Tables 4.2.6.8 and 6.1.1.4'
Hf Hf -0.5830 6.1852 'International Tables Vol C Tables 4.2.6.8 and 6.1.1.4'

loop_
_geom_angle_atom_site_label_1
_geom_angle_atom_site_label_2
_geom_angle_atom_site_label_3
_geom_angle
_geom_angle_site_symmetry_1
_geom_angle_site_symmetry_3
_geom_angle_publ_flag
O3 Hf O2 90.14(8) . . ?
O3 Hf O1 65.42(8) . . ?
O2 Hf O1 76.41(8) . . ?
O3 Hf O4 77.32(8) . . ?
O2 Hf O4 65.01(7) . . ?
O1 Hf O4 125.52(7) . . ?
O3 Hf Cl5 95.72(7) . . ?
O2 Hf Cl5 149.67(6) . . ?
O1 Hf Cl5 79.09(6) . . ?
O4 Hf Cl5 145.28(6) . . ?
O3 Hf Cl6 149.22(6) . . ?
O2 Hf Cl6 98.00(6) . . ?
O1 Hf Cl6 145.36(6) . . ?
O4 Hf Cl6 79.39(6) . . ?
Cl5 Hf Cl6 92.05(4) . . ?
O3 Hf S2 72.75(6) . . ?
O2 Hf S2 132.74(6) . . ?
O1 Hf S2 128.85(6) . . ?
O4 Hf S2 68.30(6) . . ?
Cl5 Hf S2 77.12(4) . . ?
Cl6 Hf S2 80.11(4) . . ?
O3 Hf S1 133.13(6) . . ?
O2 Hf S1 72.45(6) . . ?
O1 Hf S1 68.23(6) . . ?
O4 Hf S1 127.47(6) . . ?
Cl5 Hf S1 82.04(5) . . ?
Cl6 Hf S1 77.43(3) . . ?
S2 Hf S1 148.61(3) . . ?
O3 Hf Al1 32.70(6) . . ?
O2 Hf Al1 82.23(6) . . ?
O1 Hf Al1 32.72(6) . . ?
O4 Hf Al1 102.50(6) . . ?
Cl5 Hf Al1 86.79(4) . . ?
Cl6 Hf Al1 177.97(3) . . ?
S2 Hf Al1 101.24(3) . . ?
S1 Hf Al1 100.74(3) . . ?
O3 Hf Al2 81.54(7) . . ?
O2 Hf Al2 32.48(5) . . ?
O1 Hf Al2 101.11(6) . . ?
O4 Hf Al2 32.56(5) . . ?
Cl5 Hf Al2 176.82(3) . . ?
Cl6 Hf Al2 89.53(4) . . ?
S2 Hf Al2 100.45(4) . . ?
S1 Hf Al2 101.00(4) . . ?
Al1 Hf Al2 91.71(4) . . ?
O1 Al1 O3 83.69(10) . . ?
O1 Al1 C1 110.4(11) . . ?
O3 Al1 C1 113.4(11) . . ?
O1 Al1 C2 116.2(12) . . ?
O3 Al1 C2 107.6(11) . . ?
C1 Al1 C2 119.8(16) . . ?
O1 Al1 Cl2 116.5(2) . . ?
O3 Al1 Cl2 109.77(19) . . ?
C1 Al1 Cl2 118.1(11) . . ?
C2 Al1 Cl2 2.2(13) . . ?
O1 Al1 Cl1 112.99(17) . . ?
O3 Al1 Cl1 113.58(17) . . ?
C1 Al1 Cl1 2.6(12) . . ?
C2 Al1 Cl1 117.7(12) . . ?
Cl2 Al1 Cl1 116.0(2) . . ?
O1 Al1 Hf 44.03(7) . . ?
O3 Al1 Hf 39.66(7) . . ?
C1 Al1 Hf 120.3(11) . . ?
C2 Al1 Hf 119.4(12) . . ?
Cl2 Al1 Hf 121.29(18) . . ?
Cl1 Al1 Hf 122.27(16) . . ?
O4 Al2 O2 83.76(10) . . ?
O4 Al2 C4 110.3(11) . . ?
O2 Al2 C4 114.1(11) . . ?
O4 Al2 Cl3 117.5(2) . . ?
O2 Al2 Cl3 111.08(17) . . ?
C4 Al2 Cl3 116.0(11) . . ?
O4 Al2 Cl4 110.24(17) . . ?
O2 Al2 Cl4 115.34(17) . . ?
C4 Al2 Cl4 1.2(12) . . ?
Cl3 Al2 Cl4 115.2(2) . . ?
O4 Al2 C3 117.5(12) . . ?
O2 Al2 C3 106.8(10) . . ?
C4 Al2 C3 119.0(16) . . ?
Cl3 Al2 C3 4.3(12) . . ?
Cl4 Al2 C3 118.3(11) . . ?
O4 Al2 Hf 43.81(7) . . ?
O2 Al2 Hf 40.00(7) . . ?
C4 Al2 Hf 119.0(11) . . ?
Cl3 Al2 Hf 124.84(17) . . ?
Cl4 Al2 Hf 119.89(16) . . ?
C3 Al2 Hf 121.5(11) . . ?
C11 S1 C21 96.58(14) . . ?
C11 S1 Hf 99.71(10) . . ?
C21 S1 Hf 98.16(11) . . ?
C41 S2 C31 97.21(14) . . ?
C41 S2 Hf 99.83(10) . . ?
C31 S2 Hf 97.92(11) . . ?
Al1 C1 H1A 109.5 . . ?
Al1 C1 H1B 109.5 . . ?
H1A C1 H1B 109.5 . . ?
Al1 C1 H1C 109.5 . . ?
H1A C1 H1C 109.5 . . ?
H1B C1 H1C 109.5 . . ?
Al1 C2 H2A 109.5 . . ?
Al1 C2 H2B 109.5 . . ?
H2A C2 H2B 109.5 . . ?
Al1 C2 H2C 109.5 . . ?
H2A C2 H2C 109.5 . . ?
H2B C2 H2C 109.5 . . ?
Al2 C3 H3A 109.5 . . ?
Al2 C3 H3B 109.5 . . ?
H3A C3 H3B 109.5 . . ?
Al2 C3 H3C 109.5 . . ?
H3A C3 H3C 109.5 . . ?
H3B C3 H3C 109.5 . . ?
Al2 C4 H4A 109.5 . . ?
Al2 C4 H4B 109.5 . . ?
H4A C4 H4B 109.5 . . ?
Al2 C4 H4C 109.5 . . ?
H4A C4 H4C 109.5 . . ?
H4B C4 H4C 109.5 . . ?
C10 O1 Al1 125.63(19) . . ?
C10 O1 Hf 126.47(17) . . ?
Al1 O1 Hf 103.25(10) . . ?
C20 O2 Al2 122.21(19) . . ?
C20 O2 Hf 128.25(18) . . ?
Al2 O2 Hf 107.52(10) . . ?
C30 O3 Al1 121.00(19) . . ?
C30 O3 Hf 128.78(18) . . ?
Al1 O3 Hf 107.64(10) . . ?
C40 O4 Al2 126.60(19) . . ?
C40 O4 Hf 127.16(18) . . ?
Al2 O4 Hf 103.63(9) . . ?
O1 C10 C15 123.0(3) . . ?
O1 C10 C11 118.6(3) . . ?
C15 C10 C11 118.4(3) . . ?
C10 C11 C12 121.3(3) . . ?
C10 C11 S1 116.8(2) . . ?
C12 C11 S1 121.9(2) . . ?
C11 C12 C13 120.7(3) . . ?
C11 C12 H12 119.6 . . ?
C13 C12 H12 119.6 . . ?
C12 C13 C14 117.1(3) . . ?
C12 C13 C16 122.7(3) . . ?
C14 C13 C16 120.1(3) . . ?
C15 C14 C13 122.1(3) . . ?
C15 C14 H14 119.0 . . ?
C13 C14 H14 119.0 . . ?
C14 C15 C10 120.4(3) . . ?
C14 C15 H15 119.8 . . ?
C10 C15 H15 119.8 . . ?
C13 C16 C17 109.0(3) . . ?
C13 C16 C18 112.1(3) . . ?
C17 C16 C18 107.2(3) . . ?
C13 C16 C19 111.3(3) . . ?
C17 C16 C19 105.5(3) . . ?
C18 C16 C19 111.4(3) . . ?
C16 C17 H17A 109.5 . . ?
C16 C17 H17B 109.5 . . ?
H17A C17 H17B 109.5 . . ?
C16 C17 H17C 109.5 . . ?
H17A C17 H17C 109.5 . . ?
H17B C17 H17C 109.5 . . ?
C16 C18 H18A 109.5 . . ?
C16 C18 H18B 109.5 . . ?
H18A C18 H18B 109.5 . . ?
C16 C18 H18C 109.5 . . ?
H18A C18 H18C 109.5 . . ?
H18B C18 H18C 109.5 . . ?
C110 C19 C16 124.2(3) . . ?
C110 C19 H19A 106.3 . . ?
C16 C19 H19A 106.3 . . ?
C110 C19 H19B 106.3 . . ?
C16 C19 H19B 106.3 . . ?
H19A C19 H19B 106.4 . . ?
C111 C110 C112 107.8(3) . . ?
C111 C110 C113 108.2(3) . . ?
C112 C110 C113 107.9(3) . . ?
C111 C110 C19 113.6(3) . . ?
C112 C110 C19 105.4(3) . . ?
C113 C110 C19 113.6(3) . . ?
C110 C111 H11A 109.5 . . ?
C110 C111 H11B 109.5 . . ?
H11A C111 H11B 109.5 . . ?
C110 C111 H11C 109.5 . . ?
H11A C111 H11C 109.5 . . ?
H11B C111 H11C 109.5 . . ?
C110 C112 H11D 109.5 . . ?
C110 C112 H11E 109.5 . . ?
H11D C112 H11E 109.5 . . ?
C110 C112 H11F 109.5 . . ?
H11D C112 H11F 109.5 . . ?
H11E C112 H11F 109.5 . . ?
C110 C113 H11G 109.5 . . ?
C110 C113 H11H 109.5 . . ?
H11G C113 H11H 109.5 . . ?
C110 C113 H11I 109.5 . . ?
H11G C113 H11I 109.5 . . ?
H11H C113 H11I 109.5 . . ?
C21 C20 C25 119.0(3) . . ?
C21 C20 O2 120.6(3) . . ?
C25 C20 O2 120.3(3) . . ?
C20 C21 C22 120.9(3) . . ?
C20 C21 S1 118.6(2) . . ?
C22 C21 S1 120.3(2) . . ?
C23 C22 C21 121.5(3) . . ?
C23 C22 H22 119.3 . . ?
C21 C22 H22 119.3 . . ?
C22 C23 C24 116.5(3) . . ?
C22 C23 C26 123.2(3) . . ?
C24 C23 C26 120.4(3) . . ?
C25 C24 C23 122.8(3) . . ?
C25 C24 H24 118.6 . . ?
C23 C24 H24 118.6 . . ?
C24 C25 C20 119.4(3) . . ?
C24 C25 H25 120.3 . . ?
C20 C25 H25 120.3 . . ?
C27 C26 C23 111.8(3) . . ?
C27 C26 C28 106.0(3) . . ?
C23 C26 C28 108.0(3) . . ?
C27 C26 C29 111.9(3) . . ?
C23 C26 C29 112.3(3) . . ?
C28 C26 C29 106.4(3) . . ?
C26 C27 H27A 109.5 . . ?
C26 C27 H27B 109.5 . . ?
H27A C27 H27B 109.5 . . ?
C26 C27 H27C 109.5 . . ?
H27A C27 H27C 109.5 . . ?
H27B C27 H27C 109.5 . . ?
C26 C28 H28A 109.5 . . ?
C26 C28 H28B 109.5 . . ?
H28A C28 H28B 109.5 . . ?
C26 C28 H28C 109.5 . . ?
H28A C28 H28C 109.5 . . ?
H28B C28 H28C 109.5 . . ?
C210 C29 C26 124.6(3) . . ?
C210 C29 H29A 106.2 . . ?
C26 C29 H29A 106.2 . . ?
C210 C29 H29B 106.2 . . ?
C26 C29 H29B 106.2 . . ?
H29A C29 H29B 106.4 . . ?
C213 C210 C212 109.4(4) . . ?
C213 C210 C211 108.0(3) . . ?
C212 C210 C211 107.0(3) . . ?
C213 C210 C29 114.1(3) . . ?
C212 C210 C29 112.0(3) . . ?
C211 C210 C29 106.0(3) . . ?
C210 C211 H21A 109.5 . . ?
C210 C211 H21B 109.5 . . ?
H21A C211 H21B 109.5 . . ?
C210 C211 H21C 109.5 . . ?
H21A C211 H21C 109.5 . . ?
H21B C211 H21C 109.5 . . ?
C210 C212 H21D 109.5 . . ?
C210 C212 H21E 109.5 . . ?
H21D C212 H21E 109.5 . . ?
C210 C212 H21F 109.5 . . ?
H21D C212 H21F 109.5 . . ?
H21E C212 H21F 109.5 . . ?
C210 C213 H21G 109.5 . . ?
C210 C213 H21H 109.5 . . ?
H21G C213 H21H 109.5 . . ?
C210 C213 H21I 109.5 . . ?
H21G C213 H21I 109.5 . . ?
H21H C213 H21I 109.5 . . ?
C31 C30 C35 119.8(3) . . ?
C31 C30 O3 120.2(3) . . ?
C35 C30 O3 120.0(3) . . ?
C30 C31 C32 120.8(3) . . ?
C30 C31 S2 118.9(2) . . ?
C32 C31 S2 120.0(2) . . ?
C33 C32 C31 120.5(3) . . ?
C33 C32 H32 119.8 . . ?
C31 C32 H32 119.8 . . ?
C32 C33 C34 117.5(3) . . ?
C32 C33 C36 122.9(3) . . ?
C34 C33 C36 119.5(3) . . ?
C35 C34 C33 121.8(3) . . ?
C35 C34 H34 119.1 . . ?
C33 C34 H34 119.1 . . ?
C30 C35 C34 119.6(3) . . ?
C30 C35 H35 120.2 . . ?
C34 C35 H35 120.2 . . ?
C33 C36 C37 111.9(3) . . ?
C33 C36 C38 108.0(3) . . ?
C37 C36 C38 107.0(3) . . ?
C33 C36 C39 110.3(3) . . ?
C37 C36 C39 112.3(3) . . ?
C38 C36 C39 107.0(3) . . ?
C36 C37 H37A 109.5 . . ?
C36 C37 H37B 109.5 . . ?
H37A C37 H37B 109.5 . . ?
C36 C37 H37C 109.5 . . ?
H37A C37 H37C 109.5 . . ?
H37B C37 H37C 109.5 . . ?
C36 C38 H38A 109.5 . . ?
C36 C38 H38B 109.5 . . ?
H38A C38 H38B 109.5 . . ?
C36 C38 H38C 109.5 . . ?
H38A C38 H38C 109.5 . . ?
H38B C38 H38C 109.5 . . ?
C310 C39 C36 123.5(3) . . ?
C310 C39 H39A 106.5 . . ?
C36 C39 H39A 106.5 . . ?
C310 C39 H39B 106.5 . . ?
C36 C39 H39B 106.5 . . ?
H39A C39 H39B 106.5 . . ?
C313 C310 C311 108.0(3) . . ?
C313 C310 C312 108.3(3) . . ?
C311 C310 C312 106.7(3) . . ?
C313 C310 C39 115.1(3) . . ?
C311 C310 C39 106.5(3) . . ?
C312 C310 C39 111.8(3) . . ?
C310 C311 H31A 109.5 . . ?
C310 C311 H31B 109.5 . . ?
H31A C311 H31B 109.5 . . ?
C310 C311 H31C 109.5 . . ?
H31A C311 H31C 109.5 . . ?
H31B C311 H31C 109.5 . . ?
C310 C312 H31D 109.5 . . ?
C310 C312 H31E 109.5 . . ?
H31D C312 H31E 109.5 . . ?
C310 C312 H31F 109.5 . . ?
H31D C312 H31F 109.5 . . ?
H31E C312 H31F 109.5 . . ?
C310 C313 H31G 109.5 . . ?
C310 C313 H31H 109.5 . . ?
H31G C313 H31H 109.5 . . ?
C310 C313 H31I 109.5 . . ?
H31G C313 H31I 109.5 . . ?
H31H C313 H31I 109.5 . . ?
C41 C40 C45 119.2(3) . . ?
C41 C40 O4 118.4(3) . . ?
C45 C40 O4 122.4(3) . . ?
C40 C41 C42 120.8(3) . . ?
C40 C41 S2 117.3(2) . . ?
C42 C41 S2 121.7(2) . . ?
C43 C42 C41 121.1(3) . . ?
C43 C42 H42 119.5 . . ?
C41 C42 H42 119.5 . . ?
C42 C43 C44 117.0(3) . . ?
C42 C43 C46 123.0(3) . . ?
C44 C43 C46 120.0(3) . . ?
C45 C44 C43 122.1(3) . . ?
C45 C44 H44 119.0 . . ?
C43 C44 H44 119.0 . . ?
C40 C45 C44 119.7(3) . . ?
C40 C45 H45 120.2 . . ?
C44 C45 H45 120.2 . . ?
C47 C46 C43 109.9(2) . . ?
C47 C46 C48 107.5(3) . . ?
C43 C46 C48 107.9(2) . . ?
C47 C46 C49 110.9(3) . . ?
C43 C46 C49 106.8(2) . . ?
C48 C46 C49 113.8(3) . . ?
C46 C47 H47A 109.5 . . ?
C46 C47 H47B 109.5 . . ?
H47A C47 H47B 109.5 . . ?
C46 C47 H47C 109.5 . . ?
H47A C47 H47C 109.5 . . ?
H47B C47 H47C 109.5 . . ?
C46 C48 H48A 109.5 . . ?
C46 C48 H48B 109.5 . . ?
H48A C48 H48B 109.5 . . ?
C46 C48 H48C 109.5 . . ?
H48A C48 H48C 109.5 . . ?
H48B C48 H48C 109.5 . . ?
C46 C49 C410 123.6(3) . . ?
C46 C49 H49A 106.4 . . ?
C410 C49 H49A 106.4 . . ?
C46 C49 H49B 106.4 . . ?
C410 C49 H49B 106.4 . . ?
H49A C49 H49B 106.5 . . ?
C413 C410 C412 109.3(3) . . ?
C413 C410 C411 107.6(3) . . ?
C412 C410 C411 107.7(3) . . ?
C413 C410 C49 112.5(3) . . ?
C412 C410 C49 113.9(3) . . ?
C411 C410 C49 105.5(3) . . ?
C410 C411 H41A 109.5 . . ?
C410 C411 H41B 109.5 . . ?
H41A C411 H41B 109.5 . . ?
C410 C411 H41C 109.5 . . ?
H41A C411 H41C 109.5 . . ?
H41B C411 H41C 109.5 . . ?
C410 C412 H41D 109.5 . . ?
C410 C412 H41E 109.5 . . ?
H41D C412 H41E 109.5 . . ?
C410 C412 H41F 109.5 . . ?
H41D C412 H41F 109.5 . . ?
H41E C412 H41F 109.5 . . ?
C410 C413 H41G 109.5 . . ?
C410 C413 H41H 109.5 . . ?
H41G C413 H41H 109.5 . . ?
C410 C413 H41I 109.5 . . ?
H41G C413 H41I 109.5 . . ?
H41H C413 H41I 109.5 . . ?
Cl71 C5A Cl81 113.0(8) . . ?
Cl71 C5A H5A1 109.0 . . ?
Cl81 C5A H5A1 109.0 . . ?
Cl71 C5A H5A2 109.0 . . ?
Cl81 C5A H5A2 109.0 . . ?
H5A1 C5A H5A2 107.8 . . ?
Cl82 C5B Cl72 111.7(8) . . ?
Cl82 C5B H5B1 109.3 . . ?
Cl72 C5B H5B1 109.3 . . ?
Cl82 C5B H5B2 109.3 . . ?
Cl72 C5B H5B2 109.3 . . ?
H5B1 C5B H5B2 107.9 . . ?
Cl83 C5C Cl73 112.7(5) . . ?
Cl83 C5C H5C4 109.0 . . ?
Cl73 C5C H5C4 109.0 . . ?
Cl83 C5C H5C5 109.0 . . ?
Cl73 C5C H5C5 109.0 . . ?
H5C4 C5C H5C5 107.8 . . ?

loop_
_geom_bond_atom_site_label_1
_geom_bond_atom_site_label_2
_geom_bond_distance
_geom_bond_site_symmetry_2
_geom_bond_publ_flag
Hf O3 2.166(2) . ?
Hf O2 2.189(2) . ?
Hf O1 2.309(2) . ?
Hf O4 2.313(2) . ?
Hf Cl5 2.405(2) . ?
Hf Cl6 2.408(2) . ?
Hf S2 2.776(2) . ?
Hf S1 2.782(2) . ?
Hf Al1 3.234(2) . ?
Hf Al2 3.248(2) . ?
Al1 O1 1.796(2) . ?
Al1 O3 1.833(2) . ?
Al1 C1 1.91(3) . ?
Al1 C2 2.02(4) . ?
Al1 Cl2 2.073(6) . ?
Al1 Cl1 2.090(4) . ?
Al2 O4 1.799(2) . ?
Al2 O2 1.829(2) . ?
Al2 C4 1.92(3) . ?
Al2 Cl3 2.049(6) . ?
Al2 Cl4 2.090(4) . ?
Al2 C3 2.07(4) . ?
S1 C11 1.784(3) . ?
S1 C21 1.794(3) . ?
S2 C41 1.781(3) . ?
S2 C31 1.791(3) . ?
C1 H1A 0.9800 . ?
C1 H1B 0.9800 . ?
C1 H1C 0.9800 . ?
C2 H2A 0.9800 . ?
C2 H2B 0.9800 . ?
C2 H2C 0.9800 . ?
C3 H3A 0.9800 . ?
C3 H3B 0.9800 . ?
C3 H3C 0.9800 . ?
C4 H4A 0.9800 . ?
C4 H4B 0.9800 . ?
C4 H4C 0.9800 . ?
O1 C10 1.380(3) . ?
O2 C20 1.392(4) . ?
O3 C30 1.399(4) . ?
O4 C40 1.389(3) . ?
C10 C15 1.380(4) . ?
C10 C11 1.390(4) . ?
C11 C12 1.391(4) . ?
C12 C13 1.395(4) . ?
C12 H12 0.9500 . ?
C13 C14 1.395(4) . ?
C13 C16 1.534(4) . ?
C14 C15 1.385(4) . ?
C14 H14 0.9500 . ?
C15 H15 0.9500 . ?
C16 C17 1.537(5) . ?
C16 C18 1.537(5) . ?
C16 C19 1.563(5) . ?
C17 H17A 0.9800 . ?
C17 H17B 0.9800 . ?
C17 H17C 0.9800 . ?
C18 H18A 0.9800 . ?
C18 H18B 0.9800 . ?
C18 H18C 0.9800 . ?
C19 C110 1.543(5) . ?
C19 H19A 0.9900 . ?
C19 H19B 0.9900 . ?
C110 C111 1.534(5) . ?
C110 C112 1.533(5) . ?
C110 C113 1.537(5) . ?
C111 H11A 0.9800 . ?
C111 H11B 0.9800 . ?
C111 H11C 0.9800 . ?
C112 H11D 0.9800 . ?
C112 H11E 0.9800 . ?
C112 H11F 0.9800 . ?
C113 H11G 0.9800 . ?
C113 H11H 0.9800 . ?
C113 H11I 0.9800 . ?
C20 C21 1.378(4) . ?
C20 C25 1.392(4) . ?
C21 C22 1.388(4) . ?
C22 C23 1.389(4) . ?
C22 H22 0.9500 . ?
C23 C24 1.400(4) . ?
C23 C26 1.535(4) . ?
C24 C25 1.379(4) . ?
C24 H24 0.9500 . ?
C25 H25 0.9500 . ?
C26 C27 1.537(4) . ?
C26 C28 1.540(5) . ?
C26 C29 1.556(4) . ?
C27 H27A 0.9800 . ?
C27 H27B 0.9800 . ?
C27 H27C 0.9800 . ?
C28 H28A 0.9800 . ?
C28 H28B 0.9800 . ?
C28 H28C 0.9800 . ?
C29 C210 1.551(5) . ?
C29 H29A 0.9900 . ?
C29 H29B 0.9900 . ?
C210 C213 1.518(5) . ?
C210 C212 1.530(5) . ?
C210 C211 1.530(5) . ?
C211 H21A 0.9800 . ?
C211 H21B 0.9800 . ?
C211 H21C 0.9800 . ?
C212 H21D 0.9800 . ?
C212 H21E 0.9800 . ?
C212 H21F 0.9800 . ?
C213 H21G 0.9800 . ?
C213 H21H 0.9800 . ?
C213 H21I 0.9800 . ?
C30 C31 1.377(4) . ?
C30 C35 1.384(4) . ?
C31 C32 1.395(4) . ?
C32 C33 1.395(4) . ?
C32 H32 0.9500 . ?
C33 C34 1.405(4) . ?
C33 C36 1.530(4) . ?
C34 C35 1.384(4) . ?
C34 H34 0.9500 . ?
C35 H35 0.9500 . ?
C36 C37 1.544(4) . ?
C36 C38 1.548(5) . ?
C36 C39 1.556(5) . ?
C37 H37A 0.9800 . ?
C37 H37B 0.9800 . ?
C37 H37C 0.9800 . ?
C38 H38A 0.9800 . ?
C38 H38B 0.9800 . ?
C38 H38C 0.9800 . ?
C39 C310 1.545(5) . ?
C39 H39A 0.9900 . ?
C39 H39B 0.9900 . ?
C310 C313 1.533(5) . ?
C310 C311 1.532(5) . ?
C310 C312 1.543(5) . ?
C311 H31A 0.9800 . ?
C311 H31B 0.9800 . ?
C311 H31C 0.9800 . ?
C312 H31D 0.9800 . ?
C312 H31E 0.9800 . ?
C312 H31F 0.9800 . ?
C313 H31G 0.9800 . ?
C313 H31H 0.9800 . ?
C313 H31I 0.9800 . ?
C40 C41 1.377(4) . ?
C40 C45 1.382(4) . ?
C41 C42 1.400(4) . ?
C42 C43 1.385(4) . ?
C42 H42 0.9500 . ?
C43 C44 1.399(4) . ?
C43 C46 1.546(4) . ?
C44 C45 1.394(4) . ?
C44 H44 0.9500 . ?
C45 H45 0.9500 . ?
C46 C47 1.537(4) . ?
C46 C48 1.548(4) . ?
C46 C49 1.555(4) . ?
C47 H47A 0.9800 . ?
C47 H47B 0.9800 . ?
C47 H47C 0.9800 . ?
C48 H48A 0.9800 . ?
C48 H48B 0.9800 . ?
C48 H48C 0.9800 . ?
C49 C410 1.557(4) . ?
C49 H49A 0.9900 . ?
C49 H49B 0.9900 . ?
C410 C413 1.525(5) . ?
C410 C412 1.536(4) . ?
C410 C411 1.544(5) . ?
C411 H41A 0.9800 . ?
C411 H41B 0.9800 . ?
C411 H41C 0.9800 . ?
C412 H41D 0.9800 . ?
C412 H41E 0.9800 . ?
C412 H41F 0.9800 . ?
C413 H41G 0.9800 . ?
C413 H41H 0.9800 . ?
C413 H41I 0.9800 . ?
C5A Cl71 1.747(10) . ?
C5A Cl81 1.743(10) . ?
C5A H5A1 0.9900 . ?
C5A H5A2 0.9900 . ?
C5B Cl82 1.751(9) . ?
C5B Cl72 1.751(9) . ?
C5B H5B1 0.9900 . ?
C5B H5B2 0.9900 . ?
C5C Cl83 1.726(7) . ?
C5C Cl73 1.747(8) . ?
C5C H5C4 0.9900 . ?
C5C H5C5 0.9900 . ?

loop_
_geom_torsion_atom_site_label_1
_geom_torsion_atom_site_label_2
_geom_torsion_atom_site_label_3
_geom_torsion_atom_site_label_4
_geom_torsion
_geom_torsion_site_symmetry_1
_geom_torsion_site_symmetry_2
_geom_torsion_site_symmetry_3
_geom_torsion_site_symmetry_4
_geom_torsion_publ_flag
O3 Hf Al1 O1 -179.48(15) . . . . ?
O2 Hf Al1 O1 -76.93(12) . . . . ?
O4 Hf Al1 O1 -139.09(11) . . . . ?
Cl5 Hf Al1 O1 74.73(11) . . . . ?
Cl6 Hf Al1 O1 19.5(8) . . . . ?
S2 Hf Al1 O1 150.91(10) . . . . ?
S1 Hf Al1 O1 -6.54(10) . . . . ?
Al2 Hf Al1 O1 -108.08(11) . . . . ?
O2 Hf Al1 O3 102.55(12) . . . . ?
O1 Hf Al1 O3 179.48(15) . . . . ?
O4 Hf Al1 O3 40.39(12) . . . . ?
Cl5 Hf Al1 O3 -105.79(11) . . . . ?
Cl6 Hf Al1 O3 -161.0(7) . . . . ?
S2 Hf Al1 O3 -29.61(11) . . . . ?
S1 Hf Al1 O3 172.94(11) . . . . ?
Al2 Hf Al1 O3 71.40(11) . . . . ?
O3 Hf Al1 C1 -90.8(12) . . . . ?
O2 Hf Al1 C1 11.7(12) . . . . ?
O1 Hf Al1 C1 88.6(12) . . . . ?
O4 Hf Al1 C1 -50.5(12) . . . . ?
Cl5 Hf Al1 C1 163.4(12) . . . . ?
Cl6 Hf Al1 C1 108.1(14) . . . . ?
S2 Hf Al1 C1 -120.5(12) . . . . ?
S1 Hf Al1 C1 82.1(12) . . . . ?
Al2 Hf Al1 C1 -19.4(12) . . . . ?
O3 Hf Al1 C2 82.2(13) . . . . ?
O2 Hf Al1 C2 -175.2(13) . . . . ?
O1 Hf Al1 C2 -98.3(13) . . . . ?
O4 Hf Al1 C2 122.6(13) . . . . ?
Cl5 Hf Al1 C2 -23.6(13) . . . . ?
Cl6 Hf Al1 C2 -78.8(15) . . . . ?
S2 Hf Al1 C2 52.6(13) . . . . ?
S1 Hf Al1 C2 -104.9(13) . . . . ?
Al2 Hf Al1 C2 153.6(13) . . . . ?
O3 Hf Al1 Cl2 83.5(2) . . . . ?
O2 Hf Al1 Cl2 -173.9(2) . . . . ?
O1 Hf Al1 Cl2 -97.0(2) . . . . ?
O4 Hf Al1 Cl2 123.9(2) . . . . ?
Cl5 Hf Al1 Cl2 -22.3(2) . . . . ?
Cl6 Hf Al1 Cl2 -77.5(8) . . . . ?
S2 Hf Al1 Cl2 53.9(2) . . . . ?
S1 Hf Al1 Cl2 -103.5(2) . . . . ?
Al2 Hf Al1 Cl2 154.9(2) . . . . ?
O3 Hf Al1 Cl1 -88.8(2) . . . . ?
O2 Hf Al1 Cl1 13.72(18) . . . . ?
O1 Hf Al1 Cl1 90.7(2) . . . . ?
O4 Hf Al1 Cl1 -48.44(18) . . . . ?
Cl5 Hf Al1 Cl1 165.38(17) . . . . ?
Cl6 Hf Al1 Cl1 110.1(8) . . . . ?
S2 Hf Al1 Cl1 -118.44(18) . . . . ?
S1 Hf Al1 Cl1 84.11(18) . . . . ?
Al2 Hf Al1 Cl1 -17.43(18) . . . . ?
O3 Hf Al2 O4 -79.66(12) . . . . ?
O2 Hf Al2 O4 176.55(15) . . . . ?
O1 Hf Al2 O4 -142.42(11) . . . . ?
Cl5 Hf Al2 O4 -49.0(5) . . . . ?
Cl6 Hf Al2 O4 70.77(11) . . . . ?
S2 Hf Al2 O4 -9.08(10) . . . . ?
S1 Hf Al2 O4 147.87(10) . . . . ?
Al1 Hf Al2 O4 -110.84(11) . . . . ?
O3 Hf Al2 O2 103.79(12) . . . . ?
O1 Hf Al2 O2 41.03(12) . . . . ?
O4 Hf Al2 O2 -176.55(15) . . . . ?
Cl5 Hf Al2 O2 134.4(5) . . . . ?
Cl6 Hf Al2 O2 -105.78(11) . . . . ?
S2 Hf Al2 O2 174.37(11) . . . . ?
S1 Hf Al2 O2 -28.68(11) . . . . ?
Al1 Hf Al2 O2 72.61(11) . . . . ?
O3 Hf Al2 C4 10.0(12) . . . . ?
O2 Hf Al2 C4 -93.7(12) . . . . ?
O1 Hf Al2 C4 -52.7(12) . . . . ?
O4 Hf Al2 C4 89.7(12) . . . . ?
Cl5 Hf Al2 C4 40.7(13) . . . . ?
Cl6 Hf Al2 C4 160.5(12) . . . . ?
S2 Hf Al2 C4 80.6(12) . . . . ?
S1 Hf Al2 C4 -122.4(12) . . . . ?
Al1 Hf Al2 C4 -21.1(12) . . . . ?
O3 Hf Al2 Cl3 -174.7(2) . . . . ?
O2 Hf Al2 Cl3 81.5(2) . . . . ?
O1 Hf Al2 Cl3 122.5(2) . . . . ?
O4 Hf Al2 Cl3 -95.1(2) . . . . ?
Cl5 Hf Al2 Cl3 -144.1(5) . . . . ?
Cl6 Hf Al2 Cl3 -24.3(2) . . . . ?
S2 Hf Al2 Cl3 -104.1(2) . . . . ?
S1 Hf Al2 Cl3 52.8(2) . . . . ?
Al1 Hf Al2 Cl3 154.1(2) . . . . ?
O3 Hf Al2 Cl4 9.03(18) . . . . ?
O2 Hf Al2 Cl4 -94.8(2) . . . . ?
O1 Hf Al2 Cl4 -53.72(18) . . . . ?
O4 Hf Al2 Cl4 88.7(2) . . . . ?
Cl5 Hf Al2 Cl4 39.7(5) . . . . ?
Cl6 Hf Al2 Cl4 159.47(17) . . . . ?
S2 Hf Al2 Cl4 79.62(17) . . . . ?
S1 Hf Al2 Cl4 -123.43(17) . . . . ?
Al1 Hf Al2 Cl4 -22.14(17) . . . . ?
O3 Hf Al2 C3 -177.9(13) . . . . ?
O2 Hf Al2 C3 78.3(13) . . . . ?
O1 Hf Al2 C3 119.4(13) . . . . ?
O4 Hf Al2 C3 -98.2(13) . . . . ?
Cl5 Hf Al2 C3 -147.2(14) . . . . ?
Cl6 Hf Al2 C3 -27.5(13) . . . . ?
S2 Hf Al2 C3 -107.3(13) . . . . ?
S1 Hf Al2 C3 49.6(13) . . . . ?
Al1 Hf Al2 C3 150.9(13) . . . . ?
O3 Hf S1 C11 31.42(13) . . . . ?
O2 Hf S1 C11 104.41(12) . . . . ?
O1 Hf S1 C11 22.40(11) . . . . ?
O4 Hf S1 C11 141.23(12) . . . . ?
Cl5 Hf S1 C11 -58.98(10) . . . . ?
Cl6 Hf S1 C11 -152.88(10) . . . . ?
S2 Hf S1 C11 -107.57(11) . . . . ?
Al1 Hf S1 C11 26.20(10) . . . . ?
Al2 Hf S1 C11 120.09(10) . . . . ?
O3 Hf S1 C21 -66.74(13) . . . . ?
O2 Hf S1 C21 6.24(11) . . . . ?
O1 Hf S1 C21 -75.77(12) . . . . ?
O4 Hf S1 C21 43.06(12) . . . . ?
Cl5 Hf S1 C21 -157.14(10) . . . . ?
Cl6 Hf S1 C21 108.95(10) . . . . ?
S2 Hf S1 C21 154.26(10) . . . . ?
Al1 Hf S1 C21 -71.96(10) . . . . ?
Al2 Hf S1 C21 21.92(10) . . . . ?
O3 Hf S2 C41 104.75(12) . . . . ?
O2 Hf S2 C41 31.21(13) . . . . ?
O1 Hf S2 C41 140.70(12) . . . . ?
O4 Hf S2 C41 21.86(11) . . . . ?
Cl5 Hf S2 C41 -154.99(10) . . . . ?
Cl6 Hf S2 C41 -60.57(10) . . . . ?
S1 Hf S2 C41 -105.35(11) . . . . ?
Al1 Hf S2 C41 120.98(10) . . . . ?
Al2 Hf S2 C41 27.10(10) . . . . ?
O3 Hf S2 C31 5.96(12) . . . . ?
O2 Hf S2 C31 -67.57(13) . . . . ?
O1 Hf S2 C31 41.92(12) . . . . ?
O4 Hf S2 C31 -76.92(12) . . . . ?
Cl5 Hf S2 C31 106.23(11) . . . . ?
Cl6 Hf S2 C31 -159.35(10) . . . . ?
S1 Hf S2 C31 155.87(10) . . . . ?
Al1 Hf S2 C31 22.19(10) . . . . ?
Al2 Hf S2 C31 -71.68(11) . . . . ?
O3 Al1 O1 C10 -157.3(2) . . . . ?
C1 Al1 O1 C10 90.1(12) . . . . ?
C2 Al1 O1 C10 -50.7(13) . . . . ?
Cl2 Al1 O1 C10 -48.3(3) . . . . ?
Cl1 Al1 O1 C10 89.8(3) . . . . ?
Hf Al1 O1 C10 -156.9(3) . . . . ?
O3 Al1 O1 Hf -0.33(10) . . . . ?
C1 Al1 O1 Hf -113.0(12) . . . . ?
C2 Al1 O1 Hf 106.2(13) . . . . ?
Cl2 Al1 O1 Hf 108.6(2) . . . . ?
Cl1 Al1 O1 Hf -113.30(18) . . . . ?
O3 Hf O1 C10 157.0(2) . . . . ?
O2 Hf O1 C10 -106.5(2) . . . . ?
O4 Hf O1 C10 -151.6(2) . . . . ?
Cl5 Hf O1 C10 55.5(2) . . . . ?
Cl6 Hf O1 C10 -22.1(3) . . . . ?
S2 Hf O1 C10 118.9(2) . . . . ?
S1 Hf O1 C10 -30.2(2) . . . . ?
Al1 Hf O1 C10 156.7(3) . . . . ?
Al2 Hf O1 C10 -127.8(2) . . . . ?
O3 Hf O1 Al1 0.31(9) . . . . ?
O2 Hf O1 Al1 96.82(11) . . . . ?
O4 Hf O1 Al1 51.76(13) . . . . ?
Cl5 Hf O1 Al1 -101.22(10) . . . . ?
Cl6 Hf O1 Al1 -178.81(5) . . . . ?
S2 Hf O1 Al1 -37.76(12) . . . . ?
S1 Hf O1 Al1 173.08(11) . . . . ?
Al2 Hf O1 Al1 75.55(10) . . . . ?
O4 Al2 O2 C20 162.7(2) . . . . ?
C4 Al2 O2 C20 -87.8(12) . . . . ?
Cl3 Al2 O2 C20 45.5(3) . . . . ?
Cl4 Al2 O2 C20 -87.9(3) . . . . ?
C3 Al2 O2 C20 45.8(13) . . . . ?
Hf Al2 O2 C20 165.1(3) . . . . ?
O4 Al2 O2 Hf -2.40(11) . . . . ?
C4 Al2 O2 Hf 107.1(12) . . . . ?
Cl3 Al2 O2 Hf -119.6(2) . . . . ?
Cl4 Al2 O2 Hf 107.07(18) . . . . ?
C3 Al2 O2 Hf -119.2(12) . . . . ?
O3 Hf O2 C20 122.3(2) . . . . ?
O1 Hf O2 C20 57.6(2) . . . . ?
O4 Hf O2 C20 -161.8(2) . . . . ?
Cl5 Hf O2 C20 20.6(3) . . . . ?
Cl6 Hf O2 C20 -87.5(2) . . . . ?
S2 Hf O2 C20 -171.41(19) . . . . ?
S1 Hf O2 C20 -13.5(2) . . . . ?
Al1 Hf O2 C20 90.4(2) . . . . ?
Al2 Hf O2 C20 -163.9(3) . . . . ?
O3 Hf O2 Al2 -73.87(11) . . . . ?
O1 Hf O2 Al2 -138.49(11) . . . . ?
O4 Hf O2 Al2 2.05(9) . . . . ?
Cl5 Hf O2 Al2 -175.50(5) . . . . ?
Cl6 Hf O2 Al2 76.35(10) . . . . ?
S2 Hf O2 Al2 -7.54(14) . . . . ?
S1 Hf O2 Al2 150.39(11) . . . . ?
Al1 Hf O2 Al2 -105.69(10) . . . . ?
O1 Al1 O3 C30 163.7(2) . . . . ?
C1 Al1 O3 C30 -86.8(12) . . . . ?
C2 Al1 O3 C30 48.2(12) . . . . ?
Cl2 Al1 O3 C30 47.8(3) . . . . ?
Cl1 Al1 O3 C30 -84.0(3) . . . . ?
Hf Al1 O3 C30 163.3(3) . . . . ?
O1 Al1 O3 Hf 0.36(11) . . . . ?
C1 Al1 O3 Hf 109.9(12) . . . . ?
C2 Al1 O3 Hf -115.1(12) . . . . ?
Cl2 Al1 O3 Hf -115.5(2) . . . . ?
Cl1 Al1 O3 Hf 112.72(18) . . . . ?
O2 Hf O3 C30 123.1(2) . . . . ?
O1 Hf O3 C30 -161.9(3) . . . . ?
O4 Hf O3 C30 58.8(2) . . . . ?
Cl5 Hf O3 C30 -86.7(2) . . . . ?
Cl6 Hf O3 C30 17.1(3) . . . . ?
S2 Hf O3 C30 -12.1(2) . . . . ?
S1 Hf O3 C30 -171.1(2) . . . . ?
Al1 Hf O3 C30 -161.6(3) . . . . ?
Al2 Hf O3 C30 91.7(2) . . . . ?
O2 Hf O3 Al1 -75.27(11) . . . . ?
O1 Hf O3 Al1 -0.31(9) . . . . ?
O4 Hf O3 Al1 -139.58(11) . . . . ?
Cl5 Hf O3 Al1 74.92(10) . . . . ?
Cl6 Hf O3 Al1 178.71(5) . . . . ?
S2 Hf O3 Al1 149.51(11) . . . . ?
S1 Hf O3 Al1 -9.52(14) . . . . ?
Al2 Hf O3 Al1 -106.71(10) . . . . ?
O2 Al2 O4 C40 -160.4(2) . . . . ?
C4 Al2 O4 C40 86.2(12) . . . . ?
Cl3 Al2 O4 C40 -49.8(3) . . . . ?
Cl4 Al2 O4 C40 84.9(3) . . . . ?
C3 Al2 O4 C40 -54.7(12) . . . . ?
Hf Al2 O4 C40 -162.6(3) . . . . ?
O2 Al2 O4 Hf 2.23(10) . . . . ?
C4 Al2 O4 Hf -111.2(12) . . . . ?
Cl3 Al2 O4 Hf 112.78(18) . . . . ?
Cl4 Al2 O4 Hf -112.51(18) . . . . ?
C3 Al2 O4 Hf 107.9(12) . . . . ?
O3 Hf O4 C40 -103.4(2) . . . . ?
O2 Hf O4 C40 160.4(2) . . . . ?
O1 Hf O4 C40 -150.2(2) . . . . ?
Cl5 Hf O4 C40 -21.8(3) . . . . ?
Cl6 Hf O4 C40 56.3(2) . . . . ?
S2 Hf O4 C40 -27.1(2) . . . . ?
S1 Hf O4 C40 121.3(2) . . . . ?
Al1 Hf O4 C40 -124.4(2) . . . . ?
Al2 Hf O4 C40 162.5(3) . . . . ?
O3 Hf O4 Al2 94.14(11) . . . . ?
O2 Hf O4 Al2 -2.04(9) . . . . ?
O1 Hf O4 Al2 47.33(14) . . . . ?
Cl5 Hf O4 Al2 175.78(5) . . . . ?
Cl6 Hf O4 Al2 -106.13(10) . . . . ?
S2 Hf O4 Al2 170.39(11) . . . . ?
S1 Hf O4 Al2 -41.13(12) . . . . ?
Al1 Hf O4 Al2 73.11(10) . . . . ?
Al1 O1 C10 C15 -2.5(4) . . . . ?
Hf O1 C10 C15 -154.2(2) . . . . ?
Al1 O1 C10 C11 179.0(2) . . . . ?
Hf O1 C10 C11 27.3(4) . . . . ?
O1 C10 C11 C12 -179.5(3) . . . . ?
C15 C10 C11 C12 1.9(5) . . . . ?
O1 C10 C11 S1 2.8(4) . . . . ?
C15 C10 C11 S1 -175.8(2) . . . . ?
C21 S1 C11 C10 78.0(3) . . . . ?
Hf S1 C11 C10 -21.5(2) . . . . ?
C21 S1 C11 C12 -99.7(3) . . . . ?
Hf S1 C11 C12 160.8(2) . . . . ?
C10 C11 C12 C13 0.0(5) . . . . ?
S1 C11 C12 C13 177.5(2) . . . . ?
C11 C12 C13 C14 -1.8(4) . . . . ?
C11 C12 C13 C16 176.2(3) . . . . ?
C12 C13 C14 C15 1.8(5) . . . . ?
C16 C13 C14 C15 -176.2(3) . . . . ?
C13 C14 C15 C10 0.0(5) . . . . ?
O1 C10 C15 C14 179.6(3) . . . . ?
C11 C10 C15 C14 -1.9(5) . . . . ?
C12 C13 C16 C17 125.9(3) . . . . ?
C14 C13 C16 C17 -56.1(4) . . . . ?
C12 C13 C16 C18 7.4(4) . . . . ?
C14 C13 C16 C18 -174.7(3) . . . . ?
C12 C13 C16 C19 -118.1(3) . . . . ?
C14 C13 C16 C19 59.8(4) . . . . ?
C13 C16 C19 C110 64.1(4) . . . . ?
C17 C16 C19 C110 -177.8(3) . . . . ?
C18 C16 C19 C110 -61.8(4) . . . . ?
C16 C19 C110 C111 -54.6(4) . . . . ?
C16 C19 C110 C112 -172.5(3) . . . . ?
C16 C19 C110 C113 69.6(4) . . . . ?
Al2 O2 C20 C21 -143.9(2) . . . . ?
Hf O2 C20 C21 17.8(4) . . . . ?
Al2 O2 C20 C25 35.2(4) . . . . ?
Hf O2 C20 C25 -163.1(2) . . . . ?
C25 C20 C21 C22 -1.6(5) . . . . ?
O2 C20 C21 C22 177.5(3) . . . . ?
C25 C20 C21 S1 172.7(2) . . . . ?
O2 C20 C21 S1 -8.2(4) . . . . ?
C11 S1 C21 C20 -102.2(3) . . . . ?
Hf S1 C21 C20 -1.3(2) . . . . ?
C11 S1 C21 C22 72.2(3) . . . . ?
Hf S1 C21 C22 173.0(2) . . . . ?
C20 C21 C22 C23 0.2(5) . . . . ?
S1 C21 C22 C23 -174.0(2) . . . . ?
C21 C22 C23 C24 1.0(5) . . . . ?
C21 C22 C23 C26 -179.1(3) . . . . ?
C22 C23 C24 C25 -0.8(5) . . . . ?
C26 C23 C24 C25 179.3(3) . . . . ?
C23 C24 C25 C20 -0.6(5) . . . . ?
C21 C20 C25 C24 1.8(5) . . . . ?
O2 C20 C25 C24 -177.3(3) . . . . ?
C22 C23 C26 C27 6.8(4) . . . . ?
C24 C23 C26 C27 -173.3(3) . . . . ?
C22 C23 C26 C28 123.1(3) . . . . ?
C24 C23 C26 C28 -57.0(4) . . . . ?
C22 C23 C26 C29 -120.0(3) . . . . ?
C24 C23 C26 C29 59.9(4) . . . . ?
C27 C26 C29 C210 -69.5(4) . . . . ?
C23 C26 C29 C210 57.3(4) . . . . ?
C28 C26 C29 C210 175.2(3) . . . . ?
C26 C29 C210 C213 54.5(5) . . . . ?
C26 C29 C210 C212 -70.4(4) . . . . ?
C26 C29 C210 C211 173.2(3) . . . . ?
Al1 O3 C30 C31 -144.1(2) . . . . ?
Hf O3 C30 C31 15.3(4) . . . . ?
Al1 O3 C30 C35 35.3(4) . . . . ?
Hf O3 C30 C35 -165.2(2) . . . . ?
C35 C30 C31 C32 -0.2(5) . . . . ?
O3 C30 C31 C32 179.3(3) . . . . ?
C35 C30 C31 S2 174.3(2) . . . . ?
O3 C30 C31 S2 -6.2(4) . . . . ?
C41 S2 C31 C30 -103.0(3) . . . . ?
Hf S2 C31 C30 -2.0(3) . . . . ?
C41 S2 C31 C32 71.5(3) . . . . ?
Hf S2 C31 C32 172.6(2) . . . . ?
C30 C31 C32 C33 0.5(5) . . . . ?
S2 C31 C32 C33 -173.9(2) . . . . ?
C31 C32 C33 C34 -1.4(5) . . . . ?
C31 C32 C33 C36 176.6(3) . . . . ?
C32 C33 C34 C35 1.9(5) . . . . ?
C36 C33 C34 C35 -176.1(3) . . . . ?
C31 C30 C35 C34 0.7(5) . . . . ?
O3 C30 C35 C34 -178.7(3) . . . . ?
C33 C34 C35 C30 -1.6(5) . . . . ?
C32 C33 C36 C37 3.5(5) . . . . ?
C34 C33 C36 C37 -178.6(3) . . . . ?
C32 C33 C36 C38 121.1(3) . . . . ?
C34 C33 C36 C38 -61.0(4) . . . . ?
C32 C33 C36 C39 -122.3(3) . . . . ?
C34 C33 C36 C39 55.6(4) . . . . ?
C33 C36 C39 C310 66.3(4) . . . . ?
C37 C36 C39 C310 -59.3(4) . . . . ?
C38 C36 C39 C310 -176.5(3) . . . . ?
C36 C39 C310 C313 -44.4(5) . . . . ?
C36 C39 C310 C311 -164.1(3) . . . . ?
C36 C39 C310 C312 79.7(4) . . . . ?
Al2 O4 C40 C41 -179.6(2) . . . . ?
Hf O4 C40 C41 21.8(4) . . . . ?
Al2 O4 C40 C45 0.5(4) . . . . ?
Hf O4 C40 C45 -158.1(2) . . . . ?
C45 C40 C41 C42 2.7(5) . . . . ?
O4 C40 C41 C42 -177.2(3) . . . . ?
C45 C40 C41 S2 -172.9(2) . . . . ?
O4 C40 C41 S2 7.2(4) . . . . ?
C31 S2 C41 C40 76.0(3) . . . . ?
Hf S2 C41 C40 -23.4(2) . . . . ?
C31 S2 C41 C42 -99.6(3) . . . . ?
Hf S2 C41 C42 161.0(2) . . . . ?
C40 C41 C42 C43 -0.3(4) . . . . ?
S2 C41 C42 C43 175.1(2) . . . . ?
C41 C42 C43 C44 -2.3(4) . . . . ?
C41 C42 C43 C46 178.2(3) . . . . ?
C42 C43 C44 C45 2.6(5) . . . . ?
C46 C43 C44 C45 -177.9(3) . . . . ?
C41 C40 C45 C44 -2.4(5) . . . . ?
O4 C40 C45 C44 177.5(3) . . . . ?
C43 C44 C45 C40 -0.3(5) . . . . ?
C42 C43 C46 C47 -12.5(4) . . . . ?
C44 C43 C46 C47 168.0(3) . . . . ?
C42 C43 C46 C48 -129.5(3) . . . . ?
C44 C43 C46 C48 51.0(4) . . . . ?
C42 C43 C46 C49 107.8(3) . . . . ?
C44 C43 C46 C49 -71.7(4) . . . . ?
C47 C46 C49 C410 -75.5(4) . . . . ?
C43 C46 C49 C410 164.8(3) . . . . ?
C48 C46 C49 C410 45.8(4) . . . . ?
C46 C49 C410 C413 -70.7(4) . . . . ?
C46 C49 C410 C412 54.4(4) . . . . ?
C46 C49 C410 C411 172.3(3) . . . . ?
